data_1011252
loop_
_publ_author_name
'Warren, B E'
'Trautz, O R'

_publ_section_title 'The Structure of Hardystonite Ca2 Zn Si2 O7'
_journal_coden_ASTM ZEKGAX
_journal_name_full
;
Zeitschrift fuer Kristallographie, Kristallgeometrie, Kristallphysik,
Kristallchemie (-144,1977)
;
_journal_page_first 525
_journal_page_last 528
_journal_volume 75
_journal_year 1930
_chemical_compound_source 'from Franklin, New Jersey'
_chemical_formula_structural 'Ca2 Zn Si2 O7'
_chemical_formula_sum 'Ca2 O7 Si2 Zn'
_chemical_name_mineral Hardystonite
_chemical_name_systematic 'Calcium zinc silicate *'
_space_group_IT_number 113
_symmetry_cell_setting tetragonal
_symmetry_Int_Tables_number 113
_symmetry_space_group_name_Hall 'P -4 2ab'
_symmetry_space_group_name_H-M 'P -4 21 m'
_cell_angle_alpha 90
_cell_angle_beta 90
_cell_angle_gamma 90
_cell_formula_units_Z 2
_cell_length_a 7.846
_cell_length_b 7.846
_cell_length_c 5.
_cell_volume 307.8
_cod_database_code 1011252

loop_
_symmetry_equiv_pos_as_xyz
x,y,z
1/2-x,1/2+y,-z
-x,-y,z
1/2+x,1/2-y,-z
-y,x,-z
1/2+y,1/2+x,z
y,-x,-z
1/2-y,1/2-x,z

loop_
_atom_site_label
_atom_site_type_symbol
_atom_site_symmetry_multiplicity
_atom_site_Wyckoff_symbol
_atom_site_fract_x
_atom_site_fract_y
_atom_site_fract_z
_atom_site_occupancy
_atom_site_attached_hydrogens
_atom_site_calc_flag
Ca1 Ca2+ 4 e 0.33 0.17 -0.49 1. 0 d
Si1 Si4+ 4 e 0.14 0.36 -0.05 1. 0 d
Zn1 Zn2+ 2 a 0. 0. 0. 1. 0 d
O1 O2- 2 c 0.5 0. 0.19 1. 0 d
O2 O2- 4 e 0.14 0.36 0.26 1. 0 d
O3 O2- 8 f 0.08 0.18 -0.19 1. 0 d

loop_
_atom_type_symbol
_atom_type_oxidation_number
Ca2+ 2.000
Si4+ 4.000
Zn2+ 2.000
O2- -2.000
